data_4349807
loop_
_publ_author_name
'Gorczy\'nski, Adam'
'Marcinkowski, Dawid'
'Kubicki, Maciej'
'L\"offler, Marta'
'Korabik, Maria'
'Karbowiak, Miros\/law'
'Wi\'sniewski, Piotr'
'Rudowicz, Czes\/law'
'Patroniak, Violetta'

_publ_section_title
;
 New field-induced single ion magnets based on prolate Er(iii) and Yb(iii)
 ions: tuning the energy barrierUeffby the choice of counterions within an
 N3-tridentate Schiff-base scaffold
;
_journal_issue 3
_journal_name_full 'Inorganic Chemistry Frontiers'
_journal_page_first 605
_journal_paper_doi 10.1039/C7QI00727B
_journal_volume 5
_journal_year 2018
_chemical_formula_moiety 'C12 H16 N8 O10 Yb, C2 H4 N'
_chemical_formula_sum 'C14 H20 N9 O10 Yb'
_chemical_formula_weight 647.43
_space_group_crystal_system triclinic
_space_group_IT_number 2
_space_group_name_Hall '-P 1'
_space_group_name_H-M_alt 'P -1'
_atom_sites_solution_hydrogens geom
_audit_creation_method SHELXL-2013
_audit_update_record
;
2015-11-06 deposited with the CCDC.
2017-12-21 downloaded from the CCDC.
;
_cell_angle_alpha 66.989(7)
_cell_angle_beta 72.978(6)
_cell_angle_gamma 85.535(5)
_cell_formula_units_Z 2
_cell_length_a 8.1752(5)
_cell_length_b 11.5352(9)
_cell_length_c 13.1045(10)
_cell_measurement_reflns_used 246
_cell_measurement_temperature 120(1)
_cell_measurement_theta_max 27.2570
_cell_measurement_theta_min 3.5590
_cell_volume 1086.69(15)
_computing_cell_refinement 'CrysAlis Pro (Agilent Technologies (2011))'
_computing_data_collection 'CrysAlis Pro (Agilent Technologies (2011))'
_computing_data_reduction 'CrysAlis Pro (Agilent Technologies (2011))'
_computing_molecular_graphics 'Mercury (MacRae et al., 2009)'
_computing_publication_material 'SHELXL-2013 (Sheldrick, 2013)'
_computing_structure_refinement 'SHELXL-2013 (Sheldrick, 2013)'
_computing_structure_solution 'SIR92 (Altomare et al., 1993)'
_diffrn_ambient_temperature 120(1)
_diffrn_detector 'CCD plate'
_diffrn_detector_area_resol_mean 16.1544
_diffrn_detector_type Eos
_diffrn_measured_fraction_theta_full 0.985
_diffrn_measured_fraction_theta_max 0.823
_diffrn_measurement_device 'four-circle diffractometer'
_diffrn_measurement_device_type 'Xcalibur, Eos'
_diffrn_measurement_method \w-scan
_diffrn_radiation_monochromator graphite
_diffrn_radiation_type 'Mo K\a'
_diffrn_radiation_wavelength 0.71073
_diffrn_reflns_av_unetI/netI 0.0838
_diffrn_reflns_Laue_measured_fraction_full 0.985
_diffrn_reflns_Laue_measured_fraction_max 0.823
_diffrn_reflns_limit_h_max 10
_diffrn_reflns_limit_h_min -10
_diffrn_reflns_limit_k_max 14
_diffrn_reflns_limit_k_min -13
_diffrn_reflns_limit_l_max 15
_diffrn_reflns_limit_l_min -15
_diffrn_reflns_number 4347
_diffrn_reflns_point_group_measured_fraction_full 0.985
_diffrn_reflns_point_group_measured_fraction_max 0.823
_diffrn_reflns_theta_full 25.000
_diffrn_reflns_theta_max 28.158
_diffrn_reflns_theta_min 3.299
_exptl_absorpt_coefficient_mu 4.376
_exptl_absorpt_correction_T_max 1.00000
_exptl_absorpt_correction_T_min 0.75121
_exptl_absorpt_correction_type multi-scan
_exptl_absorpt_process_details
;
CrysAlisPro, Agilent Technologies,
Version 1.171.37.35 (release 13-08-2014 CrysAlis171 .NET)
(compiled Aug 13 2014,18:06:01)
Empirical absorption correction using spherical harmonics,
 implemented in SCALE3 ABSPACK scaling algorithm.
;
_exptl_crystal_colour pale-yellow
_exptl_crystal_density_diffrn 1.979
_exptl_crystal_description plate
_exptl_crystal_F_000 634
_exptl_crystal_size_max 0.3
_exptl_crystal_size_mid 0.25
_exptl_crystal_size_min 0.08
_refine_diff_density_max 3.268
_refine_diff_density_min -5.074
_refine_diff_density_rms 0.385
_refine_ls_extinction_method none
_refine_ls_goodness_of_fit_ref 1.390
_refine_ls_hydrogen_treatment constr
_refine_ls_matrix_type full
_refine_ls_number_parameters 312
_refine_ls_number_reflns 4347
_refine_ls_number_restraints 0
_refine_ls_restrained_S_all 1.390
_refine_ls_R_factor_all 0.0580
_refine_ls_R_factor_gt 0.0490
_refine_ls_shift/su_max 0.001
_refine_ls_shift/su_mean 0.000
_refine_ls_structure_factor_coef Fsqd
_refine_ls_weighting_details 'w=1/[\s^2^(Fo^2^)+(0.0900P)^2^] where P=(Fo^2^+2Fc^2^)/3'
_refine_ls_weighting_scheme calc
_refine_ls_wR_factor_gt 0.1587
_refine_ls_wR_factor_ref 0.1615
_reflns_Friedel_coverage 0.000
_reflns_number_gt 3960
_reflns_number_total 4347
_reflns_threshold_expression 'I > 2\s(I)'
_cod_data_source_file c7qi00727b2.cif
_cod_data_source_block 23
_cod_database_code 4349807
_shelx_space_group_comment
;
The symmetry employed for this shelxl refinement is uniquely defined
by the following loop, which should always be used as a source of
symmetry information in preference to the above space-group names.
They are only intended as comments.
;
_shelxl_version_number 2013-4

loop_
_space_group_symop_operation_xyz
'x, y, z'
'-x, -y, -z'

loop_
_atom_site_label
_atom_site_type_symbol
_atom_site_fract_x
_atom_site_fract_y
_atom_site_fract_z
_atom_site_U_iso_or_equiv
_atom_site_adp_type
_atom_site_occupancy
_atom_site_site_symmetry_order
_atom_site_calc_flag
_atom_site_refinement_flags_posn
_atom_site_refinement_flags_adp
Yb1 Yb 0.56520(3) 0.64456(3) 0.74683(2) 0.01111(16) Uani 1 1 d . .
N1A N 0.3537(7) 0.5595(6) 0.6910(6) 0.0124(13) Uani 1 1 d . .
C2A C 0.2214(10) 0.4830(7) 0.7709(7) 0.0161(16) Uani 1 1 d . .
H2A H 0.2157 0.4574 0.8502 0.019 Uiso 1 1 calc R U
C3A C 0.0942(10) 0.4397(8) 0.7441(7) 0.0177(16) Uani 1 1 d . .
H3A H 0.0012 0.3876 0.8033 0.021 Uiso 1 1 calc R U
C4A C 0.1051(10) 0.4746(7) 0.6271(7) 0.0164(16) Uani 1 1 d . .
H4A H 0.0198 0.4451 0.6060 0.020 Uiso 1 1 calc R U
C5A C 0.2380(10) 0.5507(8) 0.5440(7) 0.0168(16) Uani 1 1 d . .
H5A H 0.2483 0.5737 0.4644 0.020 Uiso 1 1 calc R U
C6A C 0.3613(9) 0.5952(7) 0.5787(7) 0.0117(15) Uani 1 1 d . .
N7A N 0.4957(8) 0.6743(6) 0.4973(6) 0.0146(13) Uani 1 1 d . .
C71A C 0.5109(10) 0.7321(8) 0.3740(7) 0.0179(16) Uani 1 1 d . .
H71C H 0.6009 0.6919 0.3326 0.027 Uiso 1 1 calc R U
H71B H 0.5404 0.8223 0.3450 0.027 Uiso 1 1 calc R U
H71A H 0.4017 0.7211 0.3614 0.027 Uiso 1 1 calc R U
N8A N 0.6204(8) 0.6992(7) 0.5361(6) 0.0140(14) Uani 1 1 d . .
C9A C 0.7591(10) 0.7609(7) 0.4656(7) 0.0148(15) Uani 1 1 d . .
H9A H 0.7825 0.7903 0.3839 0.018 Uiso 1 1 calc R U
C10A C 0.8762(9) 0.7819(7) 0.5207(7) 0.0125(15) Uani 1 1 d . .
N11A N 1.0297(8) 0.8482(6) 0.4634(6) 0.0139(13) Uani 1 1 d . .
C11A C 1.1020(10) 0.9120(8) 0.3388(7) 0.0198(17) Uani 1 1 d . .
H11C H 1.1341 0.8492 0.3040 0.030 Uiso 1 1 calc R U
H11B H 1.2036 0.9633 0.3225 0.030 Uiso 1 1 calc R U
H11A H 1.0167 0.9664 0.3060 0.030 Uiso 1 1 calc R U
C12A C 1.1001(10) 0.8445(7) 0.5473(7) 0.0168(16) Uani 1 1 d . .
H12A H 1.2070 0.8822 0.5352 0.020 Uiso 1 1 calc R U
C13A C 0.9891(10) 0.7770(8) 0.6508(7) 0.0173(16) Uani 1 1 d . .
H13A H 1.0058 0.7593 0.7241 0.021 Uiso 1 1 calc R U
N14A N 0.8484(7) 0.7379(6) 0.6336(6) 0.0131(13) Uani 1 1 d . .
N1B N 0.6323(8) 0.3843(6) 0.8038(6) 0.0165(14) Uani 1 1 d . .
O11B O 0.5286(7) 0.4224(5) 0.8759(5) 0.0170(12) Uani 1 1 d . .
O12B O 0.7072(7) 0.4704(5) 0.7065(5) 0.0172(11) Uani 1 1 d . .
O13B O 0.6582(8) 0.2735(6) 0.8246(6) 0.0258(14) Uani 1 1 d . .
N1C N 0.7034(8) 0.7157(7) 0.8911(6) 0.0173(14) Uani 1 1 d . .
O11C O 0.6150(7) 0.7895(5) 0.8314(5) 0.0169(11) Uani 1 1 d . .
O12C O 0.7155(7) 0.6046(5) 0.8871(5) 0.0169(11) Uani 1 1 d . .
O13C O 0.7742(8) 0.7430(6) 0.9486(6) 0.0278(14) Uani 1 1 d . .
N1D N 0.4261(9) 0.9224(6) 0.6580(6) 0.0179(14) Uani 1 1 d . .
O11D O 0.3023(9) 0.9831(6) 0.6853(8) 0.043(2) Uani 1 1 d . .
O12D O 0.3955(7) 0.8042(5) 0.6848(5) 0.0192(12) Uani 1 1 d . .
O13D O 0.5704(8) 0.9676(7) 0.6088(6) 0.0317(15) Uani 1 1 d . .
O1E O 0.3327(6) 0.6096(5) 0.9106(5) 0.0152(11) Uani 1 1 d . .
H1E H 0.3213 0.5256 0.9664 0.018 Uiso 1 1 calc R U
C1E C 0.2039(12) 0.6900(9) 0.9433(8) 0.030(2) Uani 1 1 d . .
H1E3 H 0.1983 0.7640 0.8745 0.046 Uiso 1 1 calc R U
H1E2 H 0.2324 0.7173 0.9984 0.046 Uiso 1 1 calc R U
H1E1 H 0.0927 0.6438 0.9796 0.046 Uiso 1 1 calc R U
N1F N 0.0782(12) 0.1318(9) 0.8518(8) 0.042(2) Uani 1 1 d . .
C2F C 0.1814(13) 0.0834(9) 0.8951(8) 0.030(2) Uani 1 1 d . .
C3F C 0.3138(14) 0.0218(11) 0.9497(11) 0.041(3) Uani 1 1 d . .
H3F3 H 0.3878 -0.0225 0.9042 0.061 Uiso 1 1 calc R U
H3F2 H 0.2601 -0.0388 1.0282 0.061 Uiso 1 1 calc R U
H3F1 H 0.3824 0.0853 0.9533 0.061 Uiso 1 1 calc R U

loop_
_atom_site_aniso_label
_atom_site_aniso_U_11
_atom_site_aniso_U_22
_atom_site_aniso_U_33
_atom_site_aniso_U_23
_atom_site_aniso_U_13
_atom_site_aniso_U_12
Yb1 0.0097(2) 0.0125(2) 0.0118(2) -0.00513(16) -0.00333(15) 0.00022(15)
N1A 0.007(3) 0.011(3) 0.019(3) -0.006(3) -0.001(2) -0.005(2)
C2A 0.017(4) 0.013(4) 0.017(4) -0.005(3) -0.004(3) 0.001(3)
C3A 0.010(4) 0.019(4) 0.017(4) -0.004(3) 0.003(3) -0.006(3)
C4A 0.013(4) 0.017(4) 0.020(4) -0.007(3) -0.005(3) -0.002(3)
C5A 0.015(4) 0.022(4) 0.023(4) -0.016(4) -0.010(3) 0.007(3)
C6A 0.009(3) 0.009(3) 0.019(4) -0.008(3) -0.004(3) 0.001(3)
N7A 0.010(3) 0.021(4) 0.015(3) -0.008(3) -0.006(3) 0.000(3)
C71A 0.017(4) 0.021(4) 0.017(4) -0.007(4) -0.007(3) 0.000(3)
N8A 0.012(3) 0.019(3) 0.012(3) -0.007(3) -0.005(3) 0.003(3)
C9A 0.016(4) 0.013(4) 0.016(4) -0.006(3) -0.006(3) 0.000(3)
C10A 0.014(4) 0.005(3) 0.016(4) -0.002(3) -0.002(3) -0.003(3)
N11A 0.008(3) 0.012(3) 0.021(4) -0.007(3) -0.003(2) -0.001(2)
C11A 0.018(4) 0.018(4) 0.020(4) -0.005(4) -0.003(3) -0.005(3)
C12A 0.013(4) 0.018(4) 0.022(4) -0.009(4) -0.006(3) 0.000(3)
C13A 0.015(4) 0.020(4) 0.022(4) -0.012(4) -0.007(3) 0.001(3)
N14A 0.010(3) 0.014(3) 0.014(3) -0.004(3) -0.001(2) -0.002(3)
N1B 0.015(3) 0.019(4) 0.020(4) -0.010(3) -0.010(3) 0.005(3)
O11B 0.019(3) 0.017(3) 0.014(3) -0.007(2) -0.002(2) 0.003(2)
O12B 0.017(3) 0.019(3) 0.014(3) -0.006(2) -0.001(2) 0.000(2)
O13B 0.037(4) 0.017(3) 0.029(4) -0.012(3) -0.015(3) 0.010(3)
N1C 0.014(3) 0.019(4) 0.016(4) -0.006(3) 0.000(3) -0.006(3)
O11C 0.015(3) 0.015(3) 0.017(3) -0.003(2) -0.002(2) -0.005(2)
O12C 0.019(3) 0.015(3) 0.016(3) -0.005(2) -0.006(2) 0.002(2)
O13C 0.028(3) 0.040(4) 0.026(3) -0.020(3) -0.011(3) -0.006(3)
N1D 0.019(4) 0.015(3) 0.021(4) -0.004(3) -0.010(3) 0.001(3)
O11D 0.030(4) 0.022(4) 0.077(6) -0.023(4) -0.010(4) 0.010(3)
O12D 0.023(3) 0.017(3) 0.023(3) -0.011(3) -0.012(2) 0.005(2)
O13D 0.016(3) 0.035(4) 0.033(4) -0.002(3) -0.004(3) -0.016(3)
O1E 0.011(3) 0.018(3) 0.010(3) -0.002(2) 0.003(2) -0.001(2)
C1E 0.032(5) 0.030(5) 0.021(5) -0.007(4) -0.003(4) 0.015(4)
N1F 0.051(6) 0.035(5) 0.035(5) -0.004(4) -0.012(5) -0.011(5)
C2F 0.034(5) 0.026(5) 0.018(5) 0.001(4) 0.001(4) -0.017(4)
C3F 0.042(6) 0.041(6) 0.040(6) -0.012(5) -0.017(5) 0.002(5)

loop_
_atom_type_symbol
_atom_type_description
_atom_type_scat_dispersion_real
_atom_type_scat_dispersion_imag
_atom_type_scat_source
C C 0.0033 0.0016 'International Tables Vol C Tables 4.2.6.8 and 6.1.1.4'
H H 0.0000 0.0000 'International Tables Vol C Tables 4.2.6.8 and 6.1.1.4'
N N 0.0061 0.0033 'International Tables Vol C Tables 4.2.6.8 and 6.1.1.4'
O O 0.0106 0.0060 'International Tables Vol C Tables 4.2.6.8 and 6.1.1.4'
Yb Yb -0.3850 5.5486 'International Tables Vol C Tables 4.2.6.8 and 6.1.1.4'

loop_
_geom_angle_atom_site_label_1
_geom_angle_atom_site_label_2
_geom_angle_atom_site_label_3
_geom_angle
O12D Yb1 O1E 77.1(2)
O12D Yb1 O12C 129.25(19)
O1E Yb1 O12C 80.70(18)
O12D Yb1 O12B 142.7(2)
O1E Yb1 O12B 120.58(19)
O12C Yb1 O12B 87.65(18)
O12D Yb1 N14A 102.4(2)
O1E Yb1 N14A 149.0(2)
O12C Yb1 N14A 76.0(2)
O12B Yb1 N14A 78.8(2)
O12D Yb1 O11B 137.2(2)
O1E Yb1 O11B 68.61(18)
O12C Yb1 O11B 69.96(18)
O12B Yb1 O11B 52.79(18)
N14A Yb1 O11B 120.26(19)
O12D Yb1 O11C 77.33(18)
O1E Yb1 O11C 74.40(19)
O12C Yb1 O11C 52.80(18)
O12B Yb1 O11C 136.72(18)
N14A Yb1 O11C 75.3(2)
O11B Yb1 O11C 115.27(18)
O12D Yb1 N1A 73.9(2)
O1E Yb1 N1A 80.7(2)
O12C Yb1 N1A 145.2(2)
O12B Yb1 N1A 77.00(19)
N14A Yb1 N1A 129.4(2)
O11B Yb1 N1A 75.98(19)
O11C Yb1 N1A 145.38(19)
O12D Yb1 N8A 73.4(2)
O1E Yb1 N8A 138.8(2)
O12C Yb1 N8A 140.5(2)
O12B Yb1 N8A 73.1(2)
N14A Yb1 N8A 66.7(2)
O11B Yb1 N8A 118.3(2)
O11C Yb1 N8A 124.6(2)
N1A Yb1 N8A 64.0(2)
O12D Yb1 N1B 148.01(19)
O1E Yb1 N1B 94.4(2)
O12C Yb1 N1B 78.11(18)
O12B Yb1 N1B 26.5(2)
N14A Yb1 N1B 100.4(2)
O11B Yb1 N1B 26.30(19)
O11C Yb1 N1B 130.59(18)
N1A Yb1 N1B 74.33(19)
N8A Yb1 N1B 95.7(2)
O12D Yb1 N1C 103.12(19)
O1E Yb1 N1C 77.22(19)
O12C Yb1 N1C 26.86(19)
O12B Yb1 N1C 112.54(19)
N14A Yb1 N1C 72.7(2)
O11B Yb1 N1C 93.66(19)
O11C Yb1 N1C 25.99(19)
N1A Yb1 N1C 157.8(2)
N8A Yb1 N1C 137.1(2)
N1B Yb1 N1C 104.93(19)
C2A N1A C6A 118.0(6)
C2A N1A Yb1 121.4(5)
C6A N1A Yb1 120.5(5)
N1A C2A C3A 123.5(7)
N1A C2A H2A 118.2
C3A C2A H2A 118.2
C2A C3A C4A 118.3(7)
C2A C3A H3A 120.9
C4A C3A H3A 120.9
C5A C4A C3A 119.8(7)
C5A C4A H4A 120.1
C3A C4A H4A 120.1
C4A C5A C6A 118.7(7)
C4A C5A H5A 120.7
C6A C5A H5A 120.7
N1A C6A N7A 117.8(6)
N1A C6A C5A 121.7(7)
N7A C6A C5A 120.4(7)
N8A N7A C6A 116.9(6)
N8A N7A C71A 119.0(6)
C6A N7A C71A 124.1(6)
N7A C71A H71C 109.5
N7A C71A H71B 109.5
H71C C71A H71B 109.5
N7A C71A H71A 109.5
H71C C71A H71A 109.5
H71B C71A H71A 109.5
C9A N8A N7A 121.2(7)
C9A N8A Yb1 119.3(5)
N7A N8A Yb1 119.2(5)
N8A C9A C10A 114.3(7)
N8A C9A H9A 122.9
C10A C9A H9A 122.9
N14A C10A N11A 111.5(6)
N14A C10A C9A 123.6(7)
N11A C10A C9A 124.9(7)
C10A N11A C12A 106.0(7)
C10A N11A C11A 127.1(6)
C12A N11A C11A 127.0(7)
N11A C11A H11C 109.5
N11A C11A H11B 109.5
H11C C11A H11B 109.5
N11A C11A H11A 109.5
H11C C11A H11A 109.5
H11B C11A H11A 109.5
C13A C12A N11A 107.2(7)
C13A C12A H12A 126.4
N11A C12A H12A 126.4
C12A C13A N14A 109.6(7)
C12A C13A H13A 125.2
N14A C13A H13A 125.2
C10A N14A C13A 105.7(6)
C10A N14A Yb1 115.2(5)
C13A N14A Yb1 138.2(5)
O13B N1B O11B 122.5(7)
O13B N1B O12B 121.9(7)
O11B N1B O12B 115.6(6)
O13B N1B Yb1 177.4(5)
O11B N1B Yb1 58.6(4)
O12B N1B Yb1 57.0(3)
N1B O11B Yb1 95.1(4)
N1B O12B Yb1 96.5(4)
O13C N1C O11C 124.2(7)
O13C N1C O12C 121.0(7)
O11C N1C O12C 114.7(6)
O13C N1C Yb1 175.0(5)
O11C N1C Yb1 58.9(4)
O12C N1C Yb1 56.0(4)
N1C O11C Yb1 95.1(4)
N1C O12C Yb1 97.2(4)
O13D N1D O11D 123.6(7)
O13D N1D O12D 120.0(7)
O11D N1D O12D 116.4(7)
N1D O12D Yb1 126.6(4)
C1E O1E Yb1 132.5(5)
C1E O1E H1E 113.7
Yb1 O1E H1E 113.7
O1E C1E H1E3 109.5
O1E C1E H1E2 109.5
H1E3 C1E H1E2 109.5
O1E C1E H1E1 109.5
H1E3 C1E H1E1 109.5
H1E2 C1E H1E1 109.5
N1F C2F C3F 179.6(12)
C2F C3F H3F3 109.5
C2F C3F H3F2 109.5
H3F3 C3F H3F2 109.5
C2F C3F H3F1 109.5
H3F3 C3F H3F1 109.5
H3F2 C3F H3F1 109.5

loop_
_geom_bond_atom_site_label_1
_geom_bond_atom_site_label_2
_geom_bond_distance
Yb1 O12D 2.251(5)
Yb1 O1E 2.331(5)
Yb1 O12C 2.381(5)
Yb1 O12B 2.402(5)
Yb1 N14A 2.419(6)
Yb1 O11B 2.440(6)
Yb1 O11C 2.451(5)
Yb1 N1A 2.461(6)
Yb1 N8A 2.486(7)
Yb1 N1B 2.846(7)
Yb1 N1C 2.851(7)
N1A C2A 1.344(10)
N1A C6A 1.348(10)
C2A C3A 1.373(11)
C2A H2A 0.9500
C3A C4A 1.401(11)
C3A H3A 0.9500
C4A C5A 1.359(12)
C4A H4A 0.9500
C5A C6A 1.420(10)
C5A H5A 0.9500
C6A N7A 1.373(10)
N7A N8A 1.358(9)
N7A C71A 1.458(10)
C71A H71C 0.9800
C71A H71B 0.9800
C71A H71A 0.9800
N8A C9A 1.282(11)
C9A C10A 1.440(10)
C9A H9A 0.9500
C10A N14A 1.317(10)
C10A N11A 1.369(10)
N11A C12A 1.368(10)
N11A C11A 1.457(11)
C11A H11C 0.9800
C11A H11B 0.9800
C11A H11A 0.9800
C12A C13A 1.354(11)
C12A H12A 0.9500
C13A N14A 1.374(9)
C13A H13A 0.9500
N1B O13B 1.213(9)
N1B O11B 1.266(8)
N1B O12B 1.278(9)
N1C O13C 1.214(9)
N1C O11C 1.254(9)
N1C O12C 1.298(9)
N1D O13D 1.211(9)
N1D O11D 1.231(9)
N1D O12D 1.294(8)
O1E C1E 1.431(10)
O1E H1E 0.9500
C1E H1E3 0.9800
C1E H1E2 0.9800
C1E H1E1 0.9800
N1F C2F 1.142(13)
C2F C3F 1.457(14)
C3F H3F3 0.9800
C3F H3F2 0.9800
C3F H3F1 0.9800

loop_
_geom_torsion_atom_site_label_1
_geom_torsion_atom_site_label_2
_geom_torsion_atom_site_label_3
_geom_torsion_atom_site_label_4
_geom_torsion
C6A N1A C2A C3A -0.1(10)
Yb1 N1A C2A C3A 175.6(6)
N1A C2A C3A C4A 1.7(11)
C2A C3A C4A C5A -0.9(11)
C3A C4A C5A C6A -1.3(11)
C2A N1A C6A N7A 179.4(6)
Yb1 N1A C6A N7A 3.7(8)
C2A N1A C6A C5A -2.3(10)
Yb1 N1A C6A C5A -178.0(5)
C4A C5A C6A N1A 3.0(11)
C4A C5A C6A N7A -178.8(7)
N1A C6A N7A N8A 6.9(9)
C5A C6A N7A N8A -171.4(6)
N1A C6A N7A C71A -172.8(7)
C5A C6A N7A C71A 8.9(10)
C6A N7A N8A C9A 172.6(7)
C71A N7A N8A C9A -7.7(10)
C6A N7A N8A Yb1 -14.2(8)
C71A N7A N8A Yb1 165.6(5)
N7A N8A C9A C10A 178.6(6)
Yb1 N8A C9A C10A 5.3(8)
N8A C9A C10A N14A 2.5(10)
N8A C9A C10A N11A -178.1(7)
N14A C10A N11A C12A -0.1(8)
C9A C10A N11A C12A -179.5(7)
N14A C10A N11A C11A -178.9(7)
C9A C10A N11A C11A 1.6(11)
C10A N11A C12A C13A 0.1(8)
C11A N11A C12A C13A 179.0(7)
N11A C12A C13A N14A -0.1(9)
N11A C10A N14A C13A 0.0(8)
C9A C10A N14A C13A 179.4(7)
N11A C10A N14A Yb1 171.6(4)
C9A C10A N14A Yb1 -9.0(9)
C12A C13A N14A C10A 0.1(8)
C12A C13A N14A Yb1 -168.4(5)
O13B N1B O11B Yb1 -177.2(6)
O12B N1B O11B Yb1 2.1(6)
O13B N1B O12B Yb1 177.2(6)
O11B N1B O12B Yb1 -2.1(6)
O13C N1C O11C Yb1 175.3(7)
O12C N1C O11C Yb1 -4.4(7)
O13C N1C O12C Yb1 -175.2(6)
O11C N1C O12C Yb1 4.5(7)
O13D N1D O12D Yb1 37.7(10)
O11D N1D O12D Yb1 -142.3(6)
